data_7215539
loop_
_publ_author_name
'Arthur, Richard J.'
'Coogan, Michael P.'
'Casadesus, Meritxell'
'Haigh, Robert'
'Headspith, D. A.'
'Francesconi, M. Grazia'
'Laye, Rebecca H.'

_publ_section_title
;
 Stereostructural behaviour of N--N atropisomers: Two conglomerate
 crystallisations and a crystallisation-induced deracemisation
;
_journal_coden_ASTM CRECF4
_journal_issue 4
_journal_name_full CrystEngComm
_journal_page_first 610
_journal_page_last 619
_journal_paper_doi 10.1039/b814424a
_journal_volume 11
_journal_year 2009
_chemical_absolute_configuration ad
_chemical_formula_moiety 'C18 H14 N4 O S'
_chemical_formula_sum 'C18 H14 N4 O S'
_chemical_formula_weight 334.39
_chemical_melting_point 173
_chemical_name_common 2,2'-Dimethyl-3,3'-biquinazoline-4-thio-4'-one
_chemical_name_systematic
;
2,2'-Dimethyl-3,3'-biquinazoline-4-thio-4'-one
;
_space_group_IT_number 4
_symmetry_cell_setting monoclinic
_symmetry_space_group_name_Hall 'P 2yb'
_symmetry_space_group_name_H-M 'P 1 21 1'
_atom_sites_solution_hydrogens geom
_atom_sites_solution_primary direct
_atom_sites_solution_secondary difmap
_audit_creation_method SHELXL-97
_cell_angle_alpha 90.00
_cell_angle_beta 108.174(11)
_cell_angle_gamma 90.00
_cell_formula_units_Z 2
_cell_length_a 8.054(2)
_cell_length_b 10.367(3)
_cell_length_c 9.995(3)
_cell_measurement_reflns_used 13511
_cell_measurement_temperature 150(2)
_cell_measurement_theta_max 27.48
_cell_measurement_theta_min 2.91
_cell_volume 792.9(4)
_computing_data_collection 'Apex version 2.1'
_computing_structure_refinement 'SHELXL-97 (Sheldrick, 1997)'
_computing_structure_solution 'SHELXS-97 (Sheldrick, 1990)'
_diffrn_ambient_temperature 150(2)
_diffrn_measured_fraction_theta_full 0.991
_diffrn_measured_fraction_theta_max 0.991
_diffrn_measurement_device_type 'Bruker Apex2 Kappa '
_diffrn_measurement_method CCD
_diffrn_radiation_monochromator graphite
_diffrn_radiation_source 'fine-focus sealed tube'
_diffrn_radiation_type MoK\a
_diffrn_radiation_wavelength 0.71073
_diffrn_reflns_av_R_equivalents 0.0644
_diffrn_reflns_av_sigmaI/netI 0.0528
_diffrn_reflns_limit_h_max 10
_diffrn_reflns_limit_h_min -11
_diffrn_reflns_limit_k_max 14
_diffrn_reflns_limit_k_min -14
_diffrn_reflns_limit_l_max 13
_diffrn_reflns_limit_l_min -13
_diffrn_reflns_number 15758
_diffrn_reflns_theta_full 29.57
_diffrn_reflns_theta_max 29.57
_diffrn_reflns_theta_min 2.14
_exptl_absorpt_coefficient_mu 0.217
_exptl_absorpt_correction_type none
_exptl_crystal_colour yellow
_exptl_crystal_density_diffrn 1.401
_exptl_crystal_density_method 'not measured'
_exptl_crystal_description block
_exptl_crystal_F_000 348
_exptl_crystal_size_max 0.2
_exptl_crystal_size_mid 0.2
_exptl_crystal_size_min 0.2
_refine_diff_density_max 0.635
_refine_diff_density_min -0.481
_refine_diff_density_rms 0.073
_refine_ls_abs_structure_details 'Flack H D (1983), Acta Cryst. A39, 876-881'
_refine_ls_abs_structure_Flack 0.00(8)
_refine_ls_extinction_method none
_refine_ls_goodness_of_fit_ref 1.035
_refine_ls_hydrogen_treatment constr
_refine_ls_matrix_type full
_refine_ls_number_parameters 219
_refine_ls_number_reflns 4295
_refine_ls_number_restraints 1
_refine_ls_restrained_S_all 1.035
_refine_ls_R_factor_all 0.0580
_refine_ls_R_factor_gt 0.0505
_refine_ls_shift/su_max 0.000
_refine_ls_shift/su_mean 0.000
_refine_ls_structure_factor_coef Fsqd
_refine_ls_weighting_details 'calc w=1/[\s^2^(Fo^2^)+(0.1000P)^2^+0.0000P] where P=(Fo^2^+2Fc^2^)/3'
_refine_ls_weighting_scheme calc
_refine_ls_wR_factor_gt 0.1373
_refine_ls_wR_factor_ref 0.1437
_reflns_number_gt 3800
_reflns_number_total 4295
_reflns_threshold_expression >2sigma(I)
_cod_duplicate_entry 7200392
_cod_data_source_file b814424a.txt
_cod_data_source_block C18H14N4OS
_cod_depositor_comments
;
 Updated bibliographic information.

 Antanas Vaitkus,
 2019-09-18

 Marked entry as a duplicate of entry 7200392.

 Antanas Vaitkus,
 2019-09-18
;
_cod_original_sg_symbol_H-M P21
_cod_database_code 7215539

loop_
_symmetry_equiv_pos_as_xyz
'x, y, z'
'-x, y+1/2, -z'

loop_
_atom_site_label
_atom_site_type_symbol
_atom_site_fract_x
_atom_site_fract_y
_atom_site_fract_z
_atom_site_U_iso_or_equiv
_atom_site_adp_type
_atom_site_occupancy
_atom_site_symmetry_multiplicity
_atom_site_calc_flag
_atom_site_refinement_flags
S1 S 0.33939(7) 0.12908(7) 0.25035(6) 0.02937(16) Uani 1 1 d .
C21 C 0.5473(3) 0.1378(2) 0.2591(2) 0.0202(4) Uani 1 1 d .
N4 N 0.9033(2) 0.17519(18) 0.2633(2) 0.0211(4) Uani 1 1 d .
C6 C 0.1198(3) 0.6284(2) 0.0710(2) 0.0240(4) Uani 1 1 d .
H6 H 0.0334 0.6272 -0.0162 0.029 Uiso 1 1 calc R
N3 N 0.2507(2) 0.44143(19) 0.00227(19) 0.0226(4) Uani 1 1 d .
C1 C 0.5071(3) 0.4343(2) 0.2774(2) 0.0196(4) Uani 1 1 d .
N2 N 0.5001(2) 0.35041(17) 0.16456(18) 0.0194(4) Uani 1 1 d .
C3 C 0.3709(3) 0.3546(2) 0.0333(2) 0.0207(4) Uani 1 1 d .
C7 C 0.1200(3) 0.7243(2) 0.1680(3) 0.0275(5) Uani 1 1 d .
H7 H 0.0344 0.7880 0.1445 0.033 Uiso 1 1 calc R
C5 C 0.2499(3) 0.5335(2) 0.1045(2) 0.0201(4) Uani 1 1 d .
C8 C 0.3821(3) 0.2555(2) -0.0732(2) 0.0286(5) Uani 1 1 d .
H8A H 0.2875 0.2679 -0.1587 0.043 Uiso 1 1 calc R
H8B H 0.3748 0.1707 -0.0369 0.043 Uiso 1 1 calc R
H8C H 0.4913 0.2647 -0.0921 0.043 Uiso 1 1 calc R
O1 O 0.6208(2) 0.41909(16) 0.39415(15) 0.0244(3) Uani 1 1 d .
C12 C 0.9484(3) -0.1276(2) 0.4590(3) 0.0288(5) Uani 1 1 d .
H12 H 1.0365 -0.1850 0.5046 0.035 Uiso 1 1 calc R
C14 C 0.6446(3) -0.0659(2) 0.3930(2) 0.0238(5) Uani 1 1 d .
H14 H 0.5311 -0.0812 0.3938 0.029 Uiso 1 1 calc R
C11 C 0.9870(3) -0.0204(2) 0.3916(2) 0.0263(5) Uani 1 1 d .
H11 H 1.1008 -0.0061 0.3910 0.032 Uiso 1 1 calc R
C13 C 0.7754(3) -0.1498(2) 0.4586(2) 0.0285(5) Uani 1 1 d .
H13 H 0.7502 -0.2223 0.5034 0.034 Uiso 1 1 calc R
C16 C 0.3752(3) 0.6314(2) 0.3379(2) 0.0226(4) Uani 1 1 d .
H16 H 0.4585 0.6315 0.4265 0.027 Uiso 1 1 calc R
C17 C 0.2479(3) 0.7266(2) 0.3013(3) 0.0267(5) Uani 1 1 d .
H17 H 0.2471 0.7919 0.3648 0.032 Uiso 1 1 calc R
C15 C 0.3769(3) 0.5344(2) 0.2390(2) 0.0202(4) Uani 1 1 d .
C19 C 0.6819(3) 0.0443(2) 0.3240(2) 0.0194(4) Uani 1 1 d .
C18 C 0.8544(3) 0.0663(2) 0.3244(2) 0.0203(4) Uani 1 1 d .
N1 N 0.6102(2) 0.24283(17) 0.20154(19) 0.0188(4) Uani 1 1 d .
C22 C 0.7848(3) 0.2603(2) 0.2075(2) 0.0193(4) Uani 1 1 d .
C4 C 0.8335(3) 0.3822(2) 0.1492(3) 0.0266(5) Uani 1 1 d .
H4A H 0.8279 0.4531 0.2095 0.040 Uiso 1 1 calc R
H4B H 0.7537 0.3971 0.0567 0.040 Uiso 1 1 calc R
H4C H 0.9502 0.3748 0.1440 0.040 Uiso 1 1 calc R

loop_
_atom_site_aniso_label
_atom_site_aniso_U_11
_atom_site_aniso_U_22
_atom_site_aniso_U_33
_atom_site_aniso_U_23
_atom_site_aniso_U_13
_atom_site_aniso_U_12
S1 0.0213(3) 0.0322(3) 0.0356(3) 0.0068(3) 0.0103(2) 0.0005(3)
C21 0.0197(9) 0.0226(10) 0.0183(9) -0.0018(8) 0.0060(7) -0.0008(9)
N4 0.0218(9) 0.0184(8) 0.0256(9) -0.0002(7) 0.0110(7) 0.0007(7)
C6 0.0211(9) 0.0239(9) 0.0280(10) 0.0093(10) 0.0092(8) 0.0030(10)
N3 0.0230(9) 0.0230(8) 0.0212(9) 0.0004(7) 0.0061(7) 0.0006(8)
C1 0.0187(10) 0.0193(9) 0.0224(10) -0.0013(8) 0.0088(8) -0.0019(8)
N2 0.0189(8) 0.0175(8) 0.0215(8) 0.0000(7) 0.0058(7) 0.0046(7)
C3 0.0225(10) 0.0204(10) 0.0199(10) 0.0000(8) 0.0077(8) 0.0006(8)
C7 0.0255(11) 0.0241(11) 0.0371(13) 0.0065(10) 0.0160(10) 0.0076(9)
C5 0.0207(10) 0.0186(9) 0.0239(10) 0.0024(8) 0.0111(8) 0.0000(8)
C8 0.0330(13) 0.0272(12) 0.0231(11) -0.0036(9) 0.0053(9) 0.0051(10)
O1 0.0238(8) 0.0294(8) 0.0192(7) 0.0026(6) 0.0057(6) 0.0117(7)
C12 0.0313(13) 0.0283(12) 0.0271(11) 0.0062(10) 0.0096(9) 0.0113(10)
C14 0.0262(11) 0.0225(10) 0.0258(11) 0.0023(9) 0.0124(9) -0.0014(9)
C11 0.0222(11) 0.0289(12) 0.0286(12) 0.0049(9) 0.0092(9) 0.0063(9)
C13 0.0366(13) 0.0229(11) 0.0290(11) 0.0058(9) 0.0144(10) 0.0014(10)
C16 0.0236(10) 0.0206(9) 0.0263(10) -0.0015(9) 0.0118(8) -0.0016(10)
C17 0.0292(12) 0.0215(10) 0.0344(12) -0.0002(9) 0.0173(10) 0.0029(9)
C15 0.0181(10) 0.0191(9) 0.0253(10) 0.0009(8) 0.0097(8) -0.0020(8)
C19 0.0213(10) 0.0174(9) 0.0205(9) -0.0002(8) 0.0081(8) -0.0003(8)
C18 0.0232(10) 0.0188(9) 0.0207(10) 0.0006(8) 0.0097(8) 0.0025(8)
N1 0.0169(8) 0.0171(8) 0.0227(8) 0.0013(7) 0.0068(7) 0.0031(7)
C22 0.0171(10) 0.0191(10) 0.0242(10) -0.0010(8) 0.0099(8) -0.0004(8)
C4 0.0274(11) 0.0195(10) 0.0364(12) 0.0035(9) 0.0147(10) 0.0007(9)

loop_
_atom_type_symbol
_atom_type_description
_atom_type_scat_dispersion_real
_atom_type_scat_dispersion_imag
_atom_type_scat_source
C C 0.0033 0.0016 'International Tables Vol C Tables 4.2.6.8 and 6.1.1.4'
H H 0.0000 0.0000 'International Tables Vol C Tables 4.2.6.8 and 6.1.1.4'
N N 0.0061 0.0033 'International Tables Vol C Tables 4.2.6.8 and 6.1.1.4'
O O 0.0106 0.0060 'International Tables Vol C Tables 4.2.6.8 and 6.1.1.4'
S S 0.1246 0.1234 'International Tables Vol C Tables 4.2.6.8 and 6.1.1.4'

loop_
_geom_angle_atom_site_label_1
_geom_angle_atom_site_label_2
_geom_angle_atom_site_label_3
_geom_angle
N1 C21 C19 112.91(18)
N1 C21 S1 120.82(16)
C19 C21 S1 126.27(17)
C22 N4 C18 118.01(19)
C7 C6 C5 119.9(2)
C7 C6 H6 120.1
C5 C6 H6 120.1
C3 N3 C5 118.37(19)
O1 C1 N2 120.28(19)
O1 C1 C15 126.9(2)
N2 C1 C15 112.78(18)
C3 N2 N1 119.80(17)
C3 N2 C1 124.27(17)
N1 N2 C1 114.55(17)
N3 C3 N2 122.14(19)
N3 C3 C8 120.9(2)
N2 C3 C8 116.88(19)
C6 C7 C17 120.9(2)
C6 C7 H7 119.5
C17 C7 H7 119.5
N3 C5 C6 118.5(2)
N3 C5 C15 122.18(19)
C6 C5 C15 119.3(2)
C3 C8 H8A 109.5
C3 C8 H8B 109.5
H8A C8 H8B 109.5
C3 C8 H8C 109.5
H8A C8 H8C 109.5
H8B C8 H8C 109.5
C11 C12 C13 120.1(2)
C11 C12 H12 120.0
C13 C12 H12 120.0
C13 C14 C19 119.9(2)
C13 C14 H14 120.0
C19 C14 H14 120.0
C12 C11 C18 119.8(2)
C12 C11 H11 120.1
C18 C11 H11 120.1
C14 C13 C12 120.7(2)
C14 C13 H13 119.6
C12 C13 H13 119.6
C17 C16 C15 119.3(2)
C17 C16 H16 120.4
C15 C16 H16 120.4
C16 C17 C7 120.0(2)
C16 C17 H17 120.0
C7 C17 H17 120.0
C5 C15 C16 120.6(2)
C5 C15 C1 119.97(19)
C16 C15 C1 119.47(19)
C18 C19 C14 119.3(2)
C18 C19 C21 119.54(19)
C14 C19 C21 121.1(2)
C11 C18 N4 116.9(2)
C11 C18 C19 120.2(2)
N4 C18 C19 122.87(19)
C21 N1 N2 116.63(17)
C21 N1 C22 124.81(18)
N2 N1 C22 116.91(17)
N4 C22 N1 121.79(19)
N4 C22 C4 119.9(2)
N1 C22 C4 118.33(19)
C22 C4 H4A 109.5
C22 C4 H4B 109.5
H4A C4 H4B 109.5
C22 C4 H4C 109.5
H4A C4 H4C 109.5
H4B C4 H4C 109.5

loop_
_geom_bond_atom_site_label_1
_geom_bond_atom_site_label_2
_geom_bond_distance
S1 C21 1.652(2)
C21 N1 1.398(3)
C21 C19 1.448(3)
N4 C22 1.292(3)
N4 C18 1.397(3)
C6 C7 1.389(4)
C6 C5 1.400(3)
C6 H6 0.9300
N3 C3 1.287(3)
N3 C5 1.400(3)
C1 O1 1.249(2)
C1 N2 1.411(3)
C1 C15 1.440(3)
N2 C3 1.398(3)
N2 N1 1.401(2)
C3 C8 1.503(3)
C7 C17 1.408(3)
C7 H7 0.9300
C5 C15 1.412(3)
C8 H8A 0.9600
C8 H8B 0.9600
C8 H8C 0.9600
C12 C11 1.384(3)
C12 C13 1.411(4)
C12 H12 0.9300
C14 C13 1.366(3)
C14 C19 1.414(3)
C14 H14 0.9300
C11 C18 1.397(3)
C11 H11 0.9300
C13 H13 0.9300
C16 C17 1.387(3)
C16 C15 1.413(3)
C16 H16 0.9300
C17 H17 0.9300
C19 C18 1.407(3)
N1 C22 1.401(3)
C22 C4 1.495(3)
C4 H4A 0.9600
C4 H4B 0.9600
C4 H4C 0.9600

loop_
_geom_torsion_atom_site_label_1
_geom_torsion_atom_site_label_2
_geom_torsion_atom_site_label_3
_geom_torsion_atom_site_label_4
_geom_torsion
O1 C1 N2 C3 175.5(2)
C15 C1 N2 C3 -6.2(3)
O1 C1 N2 N1 9.0(3)
C15 C1 N2 N1 -172.68(17)
C5 N3 C3 N2 -0.6(3)
C5 N3 C3 C8 -178.1(2)
N1 N2 C3 N3 169.6(2)
C1 N2 C3 N3 3.7(3)
N1 N2 C3 C8 -12.8(3)
C1 N2 C3 C8 -178.6(2)
C5 C6 C7 C17 -1.1(3)
C3 N3 C5 C6 179.8(2)
C3 N3 C5 C15 0.6(3)
C7 C6 C5 N3 -177.22(19)
C7 C6 C5 C15 2.0(3)
C13 C12 C11 C18 0.6(4)
C19 C14 C13 C12 0.3(4)
C11 C12 C13 C14 -0.5(4)
C15 C16 C17 C7 1.4(3)
C6 C7 C17 C16 -0.6(3)
N3 C5 C15 C16 177.92(19)
C6 C5 C15 C16 -1.2(3)
N3 C5 C15 C1 -3.5(3)
C6 C5 C15 C1 177.3(2)
C17 C16 C15 C5 -0.4(3)
C17 C16 C15 C1 -179.0(2)
O1 C1 C15 C5 -176.0(2)
N2 C1 C15 C5 5.9(3)
O1 C1 C15 C16 2.6(3)
N2 C1 C15 C16 -175.55(18)
C13 C14 C19 C18 -0.2(3)
C13 C14 C19 C21 -177.3(2)
N1 C21 C19 C18 0.3(3)
S1 C21 C19 C18 -179.24(17)
N1 C21 C19 C14 177.35(19)
S1 C21 C19 C14 -2.2(3)
C12 C11 C18 N4 177.4(2)
C12 C11 C18 C19 -0.5(3)
C22 N4 C18 C11 -176.2(2)
C22 N4 C18 C19 1.7(3)
C14 C19 C18 C11 0.3(3)
C21 C19 C18 C11 177.4(2)
C14 C19 C18 N4 -177.5(2)
C21 C19 C18 N4 -0.4(3)
C19 C21 N1 N2 -166.42(17)
S1 C21 N1 N2 13.2(3)
C19 C21 N1 C22 -1.6(3)
S1 C21 N1 C22 178.05(16)
C3 N2 N1 C21 -84.7(2)
C1 N2 N1 C21 82.5(2)
C3 N2 N1 C22 109.3(2)
C1 N2 N1 C22 -83.6(2)
C18 N4 C22 N1 -2.9(3)
C18 N4 C22 C4 176.13(19)
C21 N1 C22 N4 3.0(3)
N2 N1 C22 N4 167.8(2)
C21 N1 C22 C4 -176.0(2)
N2 N1 C22 C4 -11.2(3)
